data_4501816
loop_
_publ_author_name
'Cheney, Miranda L.'
'Weyna, David R.'
'Shan, Ning'
'Hanna, Mazen'
'Wojtas, Lukasz'
'Zaworotko, Michael J.'

_publ_section_title
;
 Supramolecular Architectures of Meloxicam Carboxylic Acid Cocrystals, a
 Crystal Engineering Case Study
;
_journal_issue 10
_journal_name_full 'Crystal Growth &amp; Design'
_journal_page_first 4401
_journal_paper_doi 10.1021/cg100514g
_journal_volume 10
_journal_year 2010
_chemical_absolute_configuration syn
_chemical_formula_sum 'C32 H32 N6 O13 S4'
_chemical_formula_weight 836.88
_chemical_name_systematic
;
 ?
;
_space_group_IT_number 1
_symmetry_cell_setting triclinic
_symmetry_space_group_name_Hall 'P 1'
_symmetry_space_group_name_H-M 'P 1'
_atom_sites_solution_hydrogens geom
_atom_sites_solution_primary direct
_atom_sites_solution_secondary difmap
_audit_creation_method SHELXL-97
_cell_angle_alpha 84.115(3)
_cell_angle_beta 81.617(4)
_cell_angle_gamma 70.489(3)
_cell_formula_units_Z 1
_cell_length_a 7.278(2)
_cell_length_b 8.550(2)
_cell_length_c 15.150(4)
_cell_measurement_temperature 298(2)
_cell_volume 877.6(4)
_computing_cell_refinement 'SAINT (Bruker, 2002)'
_computing_data_collection 'SMART (Bruker, 2002)'
_computing_data_reduction 'SAINT (Bruker, 2002)'
_computing_publication_material 'SHELXL-97 (Sheldrick, 1997)'
_computing_structure_refinement 'SHELXL-97 (Sheldrick, 1997)'
_computing_structure_solution 'SHELXS-97 (Sheldrick, 1990)'
_diffrn_ambient_temperature 298(2)
_diffrn_measured_fraction_theta_full 0.979
_diffrn_measured_fraction_theta_max 0.979
_diffrn_measurement_device_type 'BRUKER SMART APEX CCD'
_diffrn_measurement_method 'omega scans'
_diffrn_radiation_monochromator graphite
_diffrn_radiation_source 'fine-focus sealed tube'
_diffrn_radiation_type MoK\a
_diffrn_radiation_wavelength 0.71073
_diffrn_reflns_av_R_equivalents 0.0534
_diffrn_reflns_av_sigmaI/netI 0.1392
_diffrn_reflns_limit_h_max 6
_diffrn_reflns_limit_h_min -8
_diffrn_reflns_limit_k_max 10
_diffrn_reflns_limit_k_min -10
_diffrn_reflns_limit_l_max 13
_diffrn_reflns_limit_l_min -18
_diffrn_reflns_number 4334
_diffrn_reflns_theta_full 25.03
_diffrn_reflns_theta_max 25.03
_diffrn_reflns_theta_min 2.53
_exptl_absorpt_coefficient_mu 0.348
_exptl_absorpt_correction_T_max 0.9660
_exptl_absorpt_correction_T_min 0.8878
_exptl_absorpt_correction_type multi-scan
_exptl_absorpt_process_details 'SADABS; (Sheldrick, 2003)'
_exptl_crystal_colour colorless
_exptl_crystal_density_diffrn 1.583
_exptl_crystal_density_method 'not measured'
_exptl_crystal_description block
_exptl_crystal_F_000 434
_exptl_crystal_size_max 0.35
_exptl_crystal_size_mid 0.20
_exptl_crystal_size_min 0.10
_refine_diff_density_max 0.364
_refine_diff_density_min -0.380
_refine_diff_density_rms 0.086
_refine_ls_extinction_method none
_refine_ls_goodness_of_fit_ref 0.986
_refine_ls_hydrogen_treatment constr
_refine_ls_matrix_type full
_refine_ls_number_parameters 500
_refine_ls_number_reflns 3037
_refine_ls_number_restraints 87
_refine_ls_restrained_S_all 0.978
_refine_ls_R_factor_all 0.1145
_refine_ls_R_factor_gt 0.0663
_refine_ls_shift/su_max 0.010
_refine_ls_shift/su_mean 0.002
_refine_ls_structure_factor_coef Fsqd
_refine_ls_weighting_details 'calc w=1/[\s^2^(Fo^2^)+(0.0200P)^2^+0.0000P] where P=(Fo^2^+2Fc^2^)/3'
_refine_ls_weighting_scheme calc
_refine_ls_wR_factor_gt 0.1138
_refine_ls_wR_factor_ref 0.1309
_reflns_number_gt 1620
_reflns_number_total 3037
_reflns_threshold_expression >2sigma(I)
_cod_data_source_file cg100514g_si_002.cif
_cod_data_source_block 3_t109mc62d
_cod_original_sg_symbol_H-M P1
_cod_database_code 4501816

loop_
_symmetry_equiv_pos_as_xyz
'x, y, z'

loop_
_atom_site_label
_atom_site_type_symbol
_atom_site_fract_x
_atom_site_fract_y
_atom_site_fract_z
_atom_site_U_iso_or_equiv
_atom_site_adp_type
_atom_site_occupancy
_atom_site_symmetry_multiplicity
_atom_site_calc_flag
_atom_site_refinement_flags
C1 C 0.776(3) 0.406(2) 0.4957(11) 0.041(5) Uani 1 1 d .
H1 H 0.7416 0.3794 0.4439 0.049 Uiso 1 1 calc R
O1 O 0.5660(18) 0.1722(15) 0.9510(7) 0.050(4) Uani 1 1 d .
C2 C 0.876(3) 0.280(2) 0.5556(13) 0.060(6) Uani 1 1 d .
H2 H 0.9098 0.1697 0.5424 0.072 Uiso 1 1 calc R
O2 O 0.4878(19) 0.4434(16) 0.9131(7) 0.050(3) Uani 1 1 d .
C3 C 0.923(2) 0.319(2) 0.6338(12) 0.038(4) Uani 1 1 d U
H3 H 0.9785 0.2336 0.6749 0.045 Uiso 1 1 calc R
O3 O 0.7377(19) 0.8413(17) 0.7024(8) 0.063(4) Uani 1 1 d .
S3 S 0.7529(7) 0.8189(5) 0.6099(3) 0.0429(13) Uani 1 1 d .
C4 C 0.891(2) 0.477(2) 0.6515(10) 0.036(5) Uani 1 1 d .
H4 H 0.9333 0.5014 0.7020 0.043 Uiso 1 1 calc R
N4 N 0.259(2) 1.4413(18) 0.4406(8) 0.037(4) Uani 1 1 d .
O4 O 0.3222(15) 0.5203(13) 0.6012(7) 0.040(3) Uani 1 1 d .
H4O H 0.3109 0.4987 0.5512 0.048 Uiso 1 1 calc R
S4 S 0.2018(6) 1.3086(5) 0.3088(3) 0.0397(12) Uani 1 1 d .
C5 C 0.794(2) 0.606(2) 0.5929(10) 0.031(4) Uani 1 1 d U
N5 N 0.3683(18) 1.1590(17) 0.4615(8) 0.033(4) Uani 1 1 d U
H5A H 0.3885 1.1691 0.5148 0.040 Uiso 1 1 calc R
O5 O 0.417(2) 0.2491(16) 0.6292(8) 0.062(4) Uani 1 1 d .
C6 C 0.730(3) 0.573(2) 0.5158(10) 0.033(5) Uani 1 1 d .
N6 N 0.539(2) 0.8995(16) 0.5776(8) 0.031(3) Uani 1 1 d .
C7 C 0.614(2) 0.7098(17) 0.4582(10) 0.028(4) Uani 1 1 d .
C8 C 0.526(2) 0.868(2) 0.4853(10) 0.025(4) Uani 1 1 d U
C9 C 0.420(3) 1.006(3) 0.4317(12) 0.039(5) Uani 1 1 d U
O9 O 0.6114(18) 0.6687(14) 0.3793(6) 0.054(4) Uani 1 1 d .
H9A H 0.5375 0.7469 0.3523 0.064 Uiso 1 1 calc R
C10 C 0.283(3) 1.302(2) 0.4097(11) 0.038(5) Uani 1 1 d .
O10 O 0.8904(18) 0.8763(15) 0.5476(8) 0.057(4) Uani 1 1 d .
C11 C 0.173(2) 1.567(2) 0.3812(10) 0.030(4) Uani 1 1 d U
H11 H 0.1443 1.6778 0.3931 0.036 Uiso 1 1 calc R
C12 C 0.130(3) 1.525(2) 0.3038(10) 0.037(5) Uani 1 1 d .
O12 O 0.3822(17) 0.9782(15) 0.3578(7) 0.041(3) Uani 1 1 d U
C13 C 0.044(2) 1.625(2) 0.2282(9) 0.036(4) Uani 1 1 d U
H13A H -0.0820 1.6128 0.2254 0.054 Uiso 1 1 calc R
H13B H 0.1282 1.5882 0.1743 0.054 Uiso 1 1 calc R
H13C H 0.0273 1.7392 0.2347 0.054 Uiso 1 1 calc R
O13 O 0.2045(13) 0.5290(11) 0.7804(6) 0.076(3) Uani 1 1 d .
H13 H 0.2071 0.5559 0.8305 0.091 Uiso 1 1 calc R
C14 C 0.369(3) 0.899(2) 0.6481(11) 0.058(6) Uani 1 1 d .
H14A H 0.2482 0.9446 0.6223 0.086 Uiso 1 1 calc R
H14B H 0.3680 0.9639 0.6962 0.086 Uiso 1 1 calc R
H14C H 0.3842 0.7864 0.6705 0.086 Uiso 1 1 calc R
O8 O 0.501(2) 0.7035(15) 0.2021(7) 0.050(4) Uani 1 1 d .
S1 S 0.6854(6) 0.3719(5) 0.2427(3) 0.0420(13) Uani 1 1 d .
S2 S 0.1382(6) 0.8671(6) -0.0562(3) 0.0428(13) Uani 1 1 d .
C15 C 0.120(2) 1.271(2) 0.0545(12) 0.040(5) Uani 1 1 d .
H15 H 0.1624 1.2969 0.1047 0.049 Uiso 1 1 calc R
C16 C 0.021(2) 1.396(2) -0.0024(12) 0.044(5) Uani 1 1 d .
H16 H -0.0009 1.5059 0.0089 0.053 Uiso 1 1 calc R
C17 C -0.048(3) 1.362(3) -0.0762(13) 0.057(6) Uani 1 1 d U
H17 H -0.1198 1.4479 -0.1128 0.068 Uiso 1 1 calc R
C18 C -0.008(3) 1.196(2) -0.0951(12) 0.047(5) Uani 1 1 d .
H18 H -0.0473 1.1703 -0.1459 0.057 Uiso 1 1 calc R
C19 C 0.089(3) 1.074(2) -0.0389(12) 0.037(5) Uani 1 1 d U
C20 C 0.158(3) 1.108(2) 0.0366(11) 0.032(4) Uani 1 1 d .
C21 C 0.275(3) 0.972(2) 0.0904(10) 0.042(5) Uani 1 1 d .
C22 C 0.370(3) 0.822(2) 0.0619(11) 0.041(5) Uani 1 1 d .
C23 C 0.471(3) 0.685(2) 0.1251(10) 0.033(4) Uani 1 1 d .
C24 C 0.608(2) 0.381(2) 0.1389(11) 0.038(5) Uani 1 1 d .
C25 C 0.730(3) 0.107(2) 0.1702(12) 0.052(6) Uani 1 1 d .
H25 H 0.7648 -0.0049 0.1594 0.063 Uiso 1 1 calc R
C26 C 0.763(2) 0.160(2) 0.2431(11) 0.031(4) Uani 1 1 d U
C27 C 0.858(3) 0.052(2) 0.3240(12) 0.066(6) Uani 1 1 d .
H27A H 0.8152 -0.0435 0.3354 0.099 Uiso 1 1 calc R
H27B H 0.8200 0.1165 0.3758 0.099 Uiso 1 1 calc R
H27C H 0.9987 0.0164 0.3105 0.099 Uiso 1 1 calc R
C28 C 0.528(3) 0.792(2) -0.0903(10) 0.045(5) Uani 1 1 d .
H28A H 0.5353 0.9028 -0.0916 0.067 Uiso 1 1 calc R
H28B H 0.5086 0.7703 -0.1484 0.067 Uiso 1 1 calc R
H28C H 0.6483 0.7135 -0.0734 0.067 Uiso 1 1 calc R
O11 O 0.2774(15) 1.0139(14) 0.1768(6) 0.045(3) Uani 1 1 d .
H11A H 0.3424 0.9321 0.2050 0.054 Uiso 1 1 calc R
O6 O 0.1504(19) 0.8443(14) -0.1506(7) 0.053(4) Uani 1 1 d .
O7 O 0.0116(18) 0.8063(15) 0.0056(6) 0.046(3) Uani 1 1 d .
N1 N 0.638(2) 0.2371(17) 0.1099(9) 0.040(4) Uani 1 1 d .
H1N H 0.6058 0.2219 0.0599 0.048 Uiso 1 1 calc R
N2 N 0.524(2) 0.5292(16) 0.0919(8) 0.037(4) Uani 1 1 d .
H22N H 0.5037 0.5241 0.0380 0.044 Uiso 1 1 calc R
N3 N 0.363(2) 0.778(2) -0.0251(10) 0.046(4) Uani 1 1 d U
C29 C 0.514(3) 0.297(2) 0.8924(11) 0.041(5) Uani 1 1 d .
C30 C 0.476(3) 0.2685(19) 0.8044(11) 0.036(4) Uani 1 1 d .
H30A H 0.3804 0.2109 0.8120 0.043 Uiso 1 1 calc R
H30B H 0.5970 0.1963 0.7741 0.043 Uiso 1 1 calc R
C31 C 0.402(3) 0.427(2) 0.7449(10) 0.042(5) Uani 1 1 d .
H31 H 0.4928 0.4909 0.7396 0.050 Uiso 1 1 calc R
C32 C 0.383(2) 0.381(2) 0.6511(11) 0.032(4) Uani 1 1 d U

loop_
_atom_site_aniso_label
_atom_site_aniso_U_11
_atom_site_aniso_U_22
_atom_site_aniso_U_33
_atom_site_aniso_U_23
_atom_site_aniso_U_13
_atom_site_aniso_U_12
C1 0.051(12) 0.023(11) 0.033(11) -0.007(8) 0.014(8) 0.001(9)
O1 0.083(10) 0.047(9) 0.040(8) 0.009(6) -0.019(7) -0.047(7)
C2 0.056(14) 0.032(13) 0.076(16) 0.015(11) 0.014(12) -0.007(11)
O2 0.079(9) 0.044(8) 0.033(7) -0.019(5) -0.003(6) -0.025(7)
C3 0.035(6) 0.033(6) 0.034(6) 0.013(4) -0.001(4) -0.002(4)
O3 0.080(11) 0.066(11) 0.042(8) -0.015(7) -0.028(7) -0.010(8)
S3 0.071(4) 0.030(3) 0.026(3) 0.003(2) -0.007(2) -0.015(3)
C4 0.041(11) 0.038(12) 0.021(9) 0.019(8) -0.010(8) -0.007(9)
N4 0.051(10) 0.040(10) 0.016(8) 0.019(7) 0.000(6) -0.016(8)
O4 0.052(8) 0.031(8) 0.029(7) -0.004(5) -0.008(6) -0.002(6)
S4 0.052(3) 0.031(3) 0.037(3) 0.002(2) -0.017(2) -0.010(2)
C5 0.034(6) 0.029(6) 0.026(6) 0.004(4) 0.000(4) -0.009(4)
N5 0.038(6) 0.030(6) 0.026(5) 0.001(4) -0.001(4) -0.006(4)
O5 0.105(11) 0.033(8) 0.040(7) 0.011(5) -0.041(7) -0.003(7)
C6 0.047(12) 0.036(12) 0.023(10) 0.005(8) -0.008(8) -0.023(10)
N6 0.048(7) 0.023(6) 0.016(6) -0.003(5) -0.006(5) -0.003(5)
C7 0.032(9) 0.016(8) 0.023(9) -0.010(7) -0.016(7) 0.015(6)
C8 0.028(6) 0.024(6) 0.027(6) -0.007(4) -0.009(4) -0.009(4)
C9 0.039(6) 0.041(7) 0.037(6) -0.002(5) -0.005(5) -0.012(5)
O9 0.094(10) 0.022(7) 0.024(7) 0.012(5) 0.008(6) 0.000(6)
C10 0.059(12) 0.030(11) 0.038(11) 0.010(8) -0.021(9) -0.029(10)
O10 0.062(9) 0.035(8) 0.080(9) -0.011(7) -0.003(7) -0.025(7)
C11 0.035(6) 0.025(6) 0.031(6) -0.009(4) -0.004(4) -0.010(4)
C12 0.068(10) 0.022(7) 0.015(7) 0.006(6) -0.003(7) -0.011(7)
O12 0.048(5) 0.038(5) 0.036(5) -0.003(4) -0.010(4) -0.009(4)
C13 0.039(6) 0.032(6) 0.035(6) -0.003(4) -0.002(4) -0.009(4)
O13 0.089(7) 0.082(7) 0.057(6) -0.018(5) -0.021(5) -0.019(6)
C14 0.082(15) 0.043(13) 0.050(12) 0.015(9) -0.004(11) -0.031(11)
O8 0.095(8) 0.038(6) 0.019(5) 0.003(4) -0.028(5) -0.018(6)
S1 0.057(3) 0.033(3) 0.034(3) 0.004(2) -0.012(2) -0.011(3)
S2 0.053(3) 0.039(3) 0.041(3) 0.001(2) -0.022(2) -0.016(3)
C15 0.037(11) 0.039(13) 0.052(12) -0.002(9) -0.010(9) -0.019(10)
C16 0.033(11) 0.026(11) 0.068(14) -0.003(10) -0.012(10) -0.001(9)
C17 0.054(7) 0.052(7) 0.056(7) 0.007(4) -0.005(5) -0.010(5)
C18 0.044(12) 0.044(13) 0.055(13) -0.007(10) -0.014(10) -0.009(10)
C19 0.042(6) 0.033(6) 0.035(6) 0.003(4) -0.001(4) -0.014(4)
C20 0.037(11) 0.020(10) 0.032(11) 0.006(8) -0.001(9) -0.003(9)
C21 0.066(13) 0.056(13) 0.018(10) 0.004(9) 0.008(9) -0.047(11)
C22 0.070(11) 0.022(8) 0.021(8) 0.015(6) -0.002(7) -0.007(7)
C23 0.045(8) 0.026(7) 0.023(8) 0.004(6) -0.001(6) -0.008(6)
C24 0.023(9) 0.034(12) 0.045(12) -0.007(9) -0.006(8) 0.007(8)
C25 0.082(12) 0.016(8) 0.048(10) 0.012(7) -0.009(8) -0.005(7)
C26 0.032(6) 0.031(6) 0.029(6) 0.002(4) -0.005(4) -0.009(4)
C27 0.092(13) 0.035(9) 0.067(11) 0.016(8) -0.038(9) -0.010(8)
C28 0.055(12) 0.037(11) 0.028(10) -0.014(8) 0.005(8) 0.002(9)
O11 0.049(7) 0.042(8) 0.051(8) -0.014(6) -0.037(6) -0.008(6)
O6 0.098(11) 0.026(8) 0.033(8) 0.010(6) -0.018(7) -0.015(8)
O7 0.070(9) 0.059(9) 0.018(6) 0.015(6) -0.006(6) -0.037(8)
N1 0.056(10) 0.018(8) 0.047(9) -0.007(7) -0.028(7) -0.003(7)
N2 0.060(8) 0.024(7) 0.029(7) 0.002(5) -0.023(6) -0.009(6)
N3 0.050(6) 0.048(6) 0.038(6) -0.001(4) -0.009(4) -0.009(4)
C29 0.042(8) 0.047(9) 0.033(8) -0.008(6) 0.007(6) -0.017(6)
C30 0.045(11) 0.026(9) 0.046(11) -0.012(8) -0.008(8) -0.018(8)
C31 0.044(11) 0.056(12) 0.017(9) 0.010(9) -0.005(8) -0.008(9)
C32 0.032(4) 0.032(4) 0.032(4) -0.0018(11) -0.0040(12) -0.0105(17)

loop_
_atom_type_symbol
_atom_type_description
_atom_type_scat_dispersion_real
_atom_type_scat_dispersion_imag
_atom_type_scat_source
C C 0.0033 0.0016 'International Tables Vol C Tables 4.2.6.8 and 6.1.1.4'
H H 0.0000 0.0000 'International Tables Vol C Tables 4.2.6.8 and 6.1.1.4'
N N 0.0061 0.0033 'International Tables Vol C Tables 4.2.6.8 and 6.1.1.4'
O O 0.0106 0.0060 'International Tables Vol C Tables 4.2.6.8 and 6.1.1.4'
S S 0.1246 0.1234 'International Tables Vol C Tables 4.2.6.8 and 6.1.1.4'

loop_
_geom_angle_atom_site_label_1
_geom_angle_atom_site_label_2
_geom_angle_atom_site_label_3
_geom_angle
C2 C1 C6 118.7(18)
C2 C1 H1 120.6
C6 C1 H1 120.6
C3 C2 C1 121.0(19)
C3 C2 H2 119.5
C1 C2 H2 119.5
C4 C3 C2 121.1(18)
C4 C3 H3 119.4
C2 C3 H3 119.4
O3 S3 O10 119.9(8)
O3 S3 N6 108.6(8)
O10 S3 N6 108.4(8)
O3 S3 C5 109.8(8)
O10 S3 C5 108.7(7)
N6 S3 C5 99.4(7)
C3 C4 C5 119.2(17)
C3 C4 H4 120.4
C5 C4 H4 120.4
C10 N4 C11 109.4(15)
C32 O4 H4O 109.5
C10 S4 C12 89.7(8)
C6 C5 C4 121.7(17)
C6 C5 S3 116.4(13)
C4 C5 S3 121.8(14)
C9 N5 C10 122.8(16)
C9 N5 H5A 118.6
C10 N5 H5A 118.6
C5 C6 C1 118.0(16)
C5 C6 C7 121.0(16)
C1 C6 C7 120.9(15)
C8 N6 C14 118.5(13)
C8 N6 S3 115.0(11)
C14 N6 S3 115.3(11)
O9 C7 C8 123.1(14)
O9 C7 C6 114.1(14)
C8 C7 C6 122.7(14)
C7 C8 C9 125.1(15)
C7 C8 N6 118.0(14)
C9 C8 N6 116.9(14)
O12 C9 N5 123.0(18)
O12 C9 C8 118.3(17)
N5 C9 C8 118.8(16)
C7 O9 H9A 109.5
N4 C10 N5 117.8(16)
N4 C10 S4 116.5(14)
N5 C10 S4 125.7(13)
N4 C11 C12 118.1(15)
N4 C11 H11 121.0
C12 C11 H11 121.0
C11 C12 C13 131.9(16)
C11 C12 S4 106.3(12)
C13 C12 S4 121.8(13)
C12 C13 H13A 109.5
C12 C13 H13B 109.5
H13A C13 H13B 109.5
C12 C13 H13C 109.5
H13A C13 H13C 109.5
H13B C13 H13C 109.5
C31 O13 H13 109.5
N6 C14 H14A 109.5
N6 C14 H14B 109.5
H14A C14 H14B 109.5
N6 C14 H14C 109.5
H14A C14 H14C 109.5
H14B C14 H14C 109.5
C26 S1 C24 89.1(8)
O7 S2 O6 120.0(7)
O7 S2 N3 106.4(8)
O6 S2 N3 107.8(8)
O7 S2 C19 108.2(8)
O6 S2 C19 110.1(8)
N3 S2 C19 102.9(8)
C16 C15 C20 119.3(17)
C16 C15 H15 120.3
C20 C15 H15 120.3
C15 C16 C17 121.7(18)
C15 C16 H16 119.2
C17 C16 H16 119.2
C16 C17 C18 119.0(19)
C16 C17 H17 120.5
C18 C17 H17 120.5
C19 C18 C17 119.2(19)
C19 C18 H18 120.4
C17 C18 H18 120.4
C18 C19 C20 122.2(18)
C18 C19 S2 121.9(15)
C20 C19 S2 116.0(14)
C15 C20 C19 118.6(17)
C15 C20 C21 121.7(17)
C19 C20 C21 119.6(17)
C22 C21 O11 122.7(17)
C22 C21 C20 124.1(16)
O11 C21 C20 113.2(17)
C21 C22 N3 122.4(16)
C21 C22 C23 120.1(16)
N3 C22 C23 117.1(16)
O8 C23 N2 121.5(16)
O8 C23 C22 125.2(16)
N2 C23 C22 113.3(15)
N1 C24 N2 123.7(16)
N1 C24 S1 113.4(14)
N2 C24 S1 122.9(13)
C26 C25 N1 113.3(16)
C26 C25 H25 123.4
N1 C25 H25 123.4
C25 C26 C27 127.2(18)
C25 C26 S1 112.2(14)
C27 C26 S1 120.5(13)
C26 C27 H27A 109.5
C26 C27 H27B 109.5
H27A C27 H27B 109.5
C26 C27 H27C 109.5
H27A C27 H27C 109.5
H27B C27 H27C 109.5
N3 C28 H28A 109.5
N3 C28 H28B 109.5
H28A C28 H28B 109.5
N3 C28 H28C 109.5
H28A C28 H28C 109.5
H28B C28 H28C 109.5
C21 O11 H11A 109.5
C24 N1 C25 111.9(15)
C24 N1 H1N 124.0
C25 N1 H1N 124.0
C23 N2 C24 125.0(15)
C23 N2 H22N 117.5
C24 N2 H22N 117.5
C22 N3 C28 114.0(14)
C22 N3 S2 110.8(12)
C28 N3 S2 116.6(12)
O2 C29 O1 120.1(16)
O2 C29 C30 119.8(17)
O1 C29 C30 120.0(16)
C29 C30 C31 114.5(11)
C29 C30 H30A 108.7
C31 C30 H30A 108.6
C29 C30 H30B 108.6
C31 C30 H30B 108.6
H30A C30 H30B 107.6
O13 C31 C30 111.1(9)
O13 C31 C32 105.8(12)
C30 C31 C32 109.8(11)
O13 C31 H31 110.0
C30 C31 H31 110.0
C32 C31 H31 110.0
O5 C32 O4 126.4(17)
O5 C32 C31 125.7(17)
O4 C32 C31 107.9(15)

loop_
_geom_bond_atom_site_label_1
_geom_bond_atom_site_label_2
_geom_bond_distance
C1 C2 1.40(2)
C1 C6 1.41(2)
C1 H1 0.9300
O1 C29 1.30(2)
C2 C3 1.38(3)
C2 H2 0.9300
O2 C29 1.27(2)
C3 C4 1.34(2)
C3 H3 0.9300
O3 S3 1.418(12)
S3 O10 1.445(12)
S3 N6 1.606(14)
S3 C5 1.787(17)
C4 C5 1.40(2)
C4 H4 0.9300
N4 C10 1.27(2)
N4 C11 1.369(19)
O4 C32 1.32(2)
O4 H4O 0.8200
S4 C10 1.709(17)
S4 C12 1.743(18)
C5 C6 1.40(2)
N5 C9 1.34(2)
N5 C10 1.39(2)
N5 H5A 0.8600
O5 C32 1.142(19)
C6 C7 1.48(2)
N6 C8 1.471(17)
N6 C14 1.511(19)
C7 O9 1.284(15)
C7 C8 1.368(19)
C8 C9 1.42(2)
C9 O12 1.254(19)
O9 H9A 0.8200
C11 C12 1.368(19)
C11 H11 0.9300
C12 C13 1.44(2)
C13 H13A 0.9600
C13 H13B 0.9600
C13 H13C 0.9600
O13 C31 1.467(18)
O13 H13 0.8200
C14 H14A 0.9600
C14 H14B 0.9600
C14 H14C 0.9600
O8 C23 1.253(17)
S1 C26 1.708(18)
S1 C24 1.731(17)
S2 O7 1.401(11)
S2 O6 1.449(11)
S2 N3 1.675(16)
S2 C19 1.726(19)
C15 C16 1.37(2)
C15 C20 1.38(2)
C15 H15 0.9300
C16 C17 1.38(2)
C16 H16 0.9300
C17 C18 1.40(3)
C17 H17 0.9300
C18 C19 1.34(2)
C18 H18 0.9300
C19 C20 1.40(2)
C20 C21 1.45(2)
C21 C22 1.32(2)
C21 O11 1.397(17)
C22 N3 1.417(19)
C22 C23 1.49(2)
C23 N2 1.383(19)
C24 N1 1.29(2)
C24 N2 1.38(2)
C25 C26 1.32(2)
C25 N1 1.41(2)
C25 H25 0.9300
C26 C27 1.56(2)
C27 H27A 0.9600
C27 H27B 0.9600
C27 H27C 0.9600
C28 N3 1.47(2)
C28 H28A 0.9600
C28 H28B 0.9600
C28 H28C 0.9600
O11 H11A 0.8200
N1 H1N 0.8600
N2 H22N 0.8600
C29 C30 1.46(2)
C30 C31 1.530(11)
C30 H30A 0.9700
C30 H30B 0.9700
C31 C32 1.55(2)
C31 H31 0.9800

loop_
_geom_hbond_atom_site_label_D
_geom_hbond_atom_site_label_H
_geom_hbond_atom_site_label_A
_geom_hbond_distance_DH
_geom_hbond_distance_HA
_geom_hbond_distance_DA
_geom_hbond_angle_DHA
_geom_hbond_site_symmetry_A
O13 H13 O2 0.82 2.42 2.954(14) 123.7 .
O11 H11A O12 0.82 2.46 2.912(14) 115.7 .
O11 H11A O8 0.82 1.91 2.631(17) 146.2 .
O9 H9A O8 0.82 2.41 2.873(15) 116.7 .
O9 H9A O12 0.82 1.93 2.631(17) 143.7 .
N5 H5A N6 0.86 2.36 2.749(19) 107.7 .
O13 H13 O6 0.82 2.40 2.875(14) 117.7 1_556
O4 H4O N4 0.82 1.92 2.732(17) 173.4 1_545
N1 H1N O1 0.86 1.83 2.686(17) 173.3 1_554
N2 H22N O2 0.86 2.11 2.948(16) 164.8 1_554
N5 H5A O5 0.86 1.99 2.831(17) 166.4 1_565
